data_7029237
loop_
_publ_author_name
'Arnold, Polly L.'
'Marr, Isobel A.'
'Zlatogorsky, Sergey'
'Bellabarba, Ronan'
'Tooze, Robert P.'

_publ_section_title
;
 Activation of carbon dioxide and carbon disulfide by a scandium
 N-heterocyclic carbene complex.
;
_journal_issue 1
_journal_name_full 'Dalton transactions (Cambridge, England : 2003)'
_journal_page_first 34
_journal_page_last 37
_journal_paper_doi 10.1039/c3dt52762j
_journal_volume 43
_journal_year 2014
_chemical_formula_sum 'C106 H168 N12 O12 S8 Sc2'
_chemical_formula_weight 2148.92
_chemical_name_systematic
;
 ?
;
_space_group_IT_number 2
_symmetry_cell_setting triclinic
_symmetry_space_group_name_Hall '-P 1'
_symmetry_space_group_name_H-M 'P -1'
_atom_sites_solution_hydrogens geom
_atom_sites_solution_primary direct
_atom_sites_solution_secondary difmap
_audit_creation_method SHELXL-97
_cell_angle_alpha 72.737(7)
_cell_angle_beta 60.940(9)
_cell_angle_gamma 84.799(7)
_cell_formula_units_Z 1
_cell_length_a 15.0794(14)
_cell_length_b 15.1041(11)
_cell_length_c 15.2673(13)
_cell_measurement_reflns_used 12248
_cell_measurement_temperature 120(2)
_cell_measurement_theta_max 66.9633
_cell_measurement_theta_min 3.0672
_cell_volume 2896.7(5)
_computing_cell_refinement
;
CrysAlisPro, Agilent Technologies,
Version 1.171.35.19 (release 27-10-2011 CrysAlis171 .NET)
(compiled Oct 27 2011,15:02:11)
;
_computing_data_collection
;
CrysAlisPro, Agilent Technologies,
Version 1.171.35.19 (release 27-10-2011 CrysAlis171 .NET)
(compiled Oct 27 2011,15:02:11)
;
_computing_data_reduction
;
CrysAlisPro, Agilent Technologies,
Version 1.171.35.19 (release 27-10-2011 CrysAlis171 .NET)
(compiled Oct 27 2011,15:02:11)
;
_computing_molecular_graphics ortep
_computing_publication_material mercury
_computing_structure_refinement 'SHELXL-97 (Sheldrick, 2008)'
_computing_structure_solution SIR-92
_diffrn_ambient_temperature 120(2)
_diffrn_detector_area_resol_mean 10.3147
_diffrn_measured_fraction_theta_full 0.999
_diffrn_measured_fraction_theta_max 0.999
_diffrn_measurement_device_type 'SuperNova, Dual, Cu at zero, Atlas'
_diffrn_measurement_method '\w scans'
_diffrn_radiation_monochromator mirror
_diffrn_radiation_source 'SuperNova (Cu) X-ray Source'
_diffrn_radiation_type CuK\a
_diffrn_radiation_wavelength 1.54184
_diffrn_reflns_av_R_equivalents 0.0684
_diffrn_reflns_av_sigmaI/netI 0.0418
_diffrn_reflns_limit_h_max 18
_diffrn_reflns_limit_h_min -18
_diffrn_reflns_limit_k_max 18
_diffrn_reflns_limit_k_min -18
_diffrn_reflns_limit_l_max 18
_diffrn_reflns_limit_l_min -18
_diffrn_reflns_number 49523
_diffrn_reflns_theta_full 67.10
_diffrn_reflns_theta_max 67.10
_diffrn_reflns_theta_min 3.07
_exptl_absorpt_coefficient_mu 2.835
_exptl_absorpt_correction_T_max 0.669
_exptl_absorpt_correction_T_min 0.227
_exptl_absorpt_correction_type analytical
_exptl_absorpt_process_details
;
CrysAlisPro, Agilent Technologies,
Version 1.171.35.19 (release 27-10-2011 CrysAlis171 .NET)
(compiled Oct 27 2011,15:02:11)
Analytical numeric absorption correction using a multifaceted crystal
                                                model based on expressions derived by R.C. Clark & J.S. Reid.
(Clark, R. C. & Reid, J. S. (1995). Acta Cryst. A51, 887-897)
;
_exptl_crystal_colour red
_exptl_crystal_density_diffrn 1.232
_exptl_crystal_density_method 'not measured'
_exptl_crystal_description block
_exptl_crystal_F_000 1154
_exptl_crystal_size_max 0.6616
_exptl_crystal_size_mid 0.1615
_exptl_crystal_size_min 0.0900
_refine_diff_density_max 0.839
_refine_diff_density_min -0.742
_refine_diff_density_rms 0.090
_refine_ls_extinction_method none
_refine_ls_goodness_of_fit_ref 1.039
_refine_ls_hydrogen_treatment mixed
_refine_ls_matrix_type full
_refine_ls_number_parameters 631
_refine_ls_number_reflns 10330
_refine_ls_number_restraints 165
_refine_ls_restrained_S_all 1.059
_refine_ls_R_factor_all 0.0930
_refine_ls_R_factor_gt 0.0778
_refine_ls_shift/su_max 0.000
_refine_ls_shift/su_mean 0.000
_refine_ls_structure_factor_coef Fsqd
_refine_ls_weighting_details 'calc w=1/[\s^2^(Fo^2^)+(0.1584P)^2^+2.2665P] where P=(Fo^2^+2Fc^2^)/3'
_refine_ls_weighting_scheme calc
_refine_ls_wR_factor_gt 0.2224
_refine_ls_wR_factor_ref 0.2433
_reflns_number_gt 8186
_reflns_number_total 10330
_reflns_threshold_expression >2\s(I)
_cod_data_source_file c3dt52762j.txt
_cod_data_source_block po2003
_cod_original_cell_volume 2896.7(4)
_cod_database_code 7029237

loop_
_symmetry_equiv_pos_as_xyz
'x, y, z'
'-x, -y, -z'

loop_
_atom_site_label
_atom_site_type_symbol
_atom_site_fract_x
_atom_site_fract_y
_atom_site_fract_z
_atom_site_U_iso_or_equiv
_atom_site_adp_type
_atom_site_occupancy
_atom_site_symmetry_multiplicity
_atom_site_calc_flag
_atom_site_refinement_flags
C1 C 0.2783(4) 0.6282(3) 0.3884(4) 0.0547(10) Uani 1 1 d .
H1A H 0.3515 0.6333 0.3397 0.082 Uiso 1 1 calc R
H1B H 0.2640 0.5819 0.4550 0.082 Uiso 1 1 calc R
H1C H 0.2566 0.6886 0.4007 0.082 Uiso 1 1 calc R
C2 C 0.1070(3) 0.5947(3) 0.4125(3) 0.0487(9) Uani 1 1 d .
H2A H 0.0872 0.6550 0.4257 0.073 Uiso 1 1 calc R
H2B H 0.0880 0.5465 0.4791 0.073 Uiso 1 1 calc R
H2C H 0.0721 0.5798 0.3781 0.073 Uiso 1 1 calc R
C3 C 0.2211(3) 0.5988(2) 0.3422(3) 0.0405(8) Uani 1 1 d .
H3 H 0.2402 0.5349 0.3361 0.049 Uiso 1 1 calc R
C4 C 0.2184(3) 0.7487(3) 0.2144(3) 0.0506(10) Uani 1 1 d .
H4 H 0.1693 0.7778 0.2636 0.061 Uiso 1 1 calc R
C5 C 0.2688(4) 0.7845(3) 0.1096(4) 0.0559(11) Uani 1 1 d .
H5 H 0.2625 0.8443 0.0704 0.067 Uiso 1 1 calc R
C6 C 0.3225(3) 0.6405(2) 0.1480(3) 0.0418(8) Uani 1 1 d .
C7 C 0.3965(3) 0.7266(3) -0.0416(3) 0.0499(10) Uani 1 1 d .
H7A H 0.4042 0.7930 -0.0816 0.060 Uiso 1 1 calc R
H7B H 0.3622 0.6923 -0.0641 0.060 Uiso 1 1 calc R
C8 C 0.5031(3) 0.6904(2) -0.0695(3) 0.0433(8) Uani 1 1 d .
C9 C 0.5648(3) 0.7236(3) -0.1883(3) 0.0480(9) Uani 1 1 d .
H9A H 0.6331 0.7006 -0.2108 0.072 Uiso 1 1 calc R
H9B H 0.5700 0.7917 -0.2121 0.072 Uiso 1 1 calc R
H9C H 0.5312 0.6999 -0.2187 0.072 Uiso 1 1 calc R
C10 C 0.5520(3) 0.7299(3) -0.0211(4) 0.0500(9) Uani 1 1 d .
H10A H 0.5110 0.7090 0.0554 0.075 Uiso 1 1 calc R
H10B H 0.5558 0.7979 -0.0456 0.075 Uiso 1 1 calc R
H10C H 0.6207 0.7083 -0.0419 0.075 Uiso 1 1 calc R
C11 C 0.3096(4) 0.0776(3) 0.6216(4) 0.0649(12) Uani 1 1 d .
H11A H 0.3093 0.1137 0.6656 0.097 Uiso 1 1 calc R
H11B H 0.3154 0.0118 0.6521 0.097 Uiso 1 1 calc R
H11C H 0.2463 0.0850 0.6177 0.097 Uiso 1 1 calc R
C12 C 0.4029(4) 0.0622(3) 0.4380(4) 0.0593(11) Uani 1 1 d .
H12A H 0.3460 0.0792 0.4236 0.089 Uiso 1 1 calc R
H12B H 0.3981 -0.0052 0.4697 0.089 Uiso 1 1 calc R
H12C H 0.4672 0.0803 0.3723 0.089 Uiso 1 1 calc R
C13 C 0.3988(4) 0.1120(3) 0.5130(4) 0.0528(10) Uani 1 1 d .
H13 H 0.4627 0.1011 0.5184 0.063 Uiso 1 1 calc R
C14 C 0.3156(3) 0.2558(3) 0.4568(3) 0.0437(8) Uani 1 1 d .
H14 H 0.2543 0.2257 0.4736 0.052 Uiso 1 1 calc R
C15 C 0.3403(3) 0.3469(3) 0.4174(3) 0.0437(8) Uani 1 1 d .
H15 H 0.2996 0.3934 0.4008 0.052 Uiso 1 1 calc R
C16 C 0.4682(3) 0.2791(3) 0.4370(3) 0.0429(8) Uani 1 1 d .
C17 C 0.5649(3) 0.2622(3) 0.4401(4) 0.0502(10) Uani 1 1 d .
C18 C 0.4882(3) 0.4537(3) 0.3645(3) 0.0452(9) Uani 1 1 d .
H18A H 0.5424 0.4486 0.3843 0.054 Uiso 1 1 calc R
H18B H 0.4396 0.4973 0.3980 0.054 Uiso 1 1 calc R
C19 C 0.5358(3) 0.4939(3) 0.2453(3) 0.0459(9) Uani 1 1 d .
C20 C 0.6240(3) 0.4375(3) 0.1896(4) 0.0565(10) Uani 1 1 d .
H20A H 0.5998 0.3724 0.2128 0.085 Uiso 1 1 calc R
H20B H 0.6780 0.4419 0.2066 0.085 Uiso 1 1 calc R
H20C H 0.6506 0.4622 0.1138 0.085 Uiso 1 1 calc R
C21 C 0.5766(4) 0.5937(3) 0.2170(4) 0.0572(11) Uani 1 1 d .
H21A H 0.6124 0.6203 0.1407 0.086 Uiso 1 1 calc R
H21B H 0.6237 0.5931 0.2443 0.086 Uiso 1 1 calc R
H21C H 0.5198 0.6314 0.2480 0.086 Uiso 1 1 calc R
C22 C -0.2267(3) 0.1097(3) 0.5754(4) 0.0551(10) Uani 1 1 d .
H22A H -0.2199 0.1418 0.6192 0.083 Uiso 1 1 calc R
H22B H -0.2516 0.0450 0.6160 0.083 Uiso 1 1 calc R
H22C H -0.2750 0.1407 0.5526 0.083 Uiso 1 1 calc R
C23 C -0.1297(4) 0.0725(3) 0.4024(4) 0.0542(10) Uani 1 1 d .
H23A H -0.1789 0.1052 0.3820 0.081 Uiso 1 1 calc R
H23B H -0.1511 0.0062 0.4346 0.081 Uiso 1 1 calc R
H23C H -0.0625 0.0805 0.3403 0.081 Uiso 1 1 calc R
C24 C -0.1243(3) 0.1121(2) 0.4806(3) 0.0437(8) Uani 1 1 d .
H24 H -0.0779 0.0748 0.5049 0.052 Uiso 1 1 calc R
C25 C -0.1237(3) 0.2828(3) 0.3848(3) 0.0456(9) Uani 1 1 d .
H25 H -0.1876 0.2805 0.3872 0.055 Uiso 1 1 calc R
C26 C -0.0583(3) 0.3577(2) 0.3403(3) 0.0416(8) Uani 1 1 d .
H26 H -0.0676 0.4183 0.3055 0.050 Uiso 1 1 calc R
C27 C 0.0093(3) 0.2394(2) 0.4081(3) 0.0381(8) Uani 1 1 d .
C28 C 0.1178(3) 0.3873(2) 0.3146(3) 0.0406(8) Uani 1 1 d .
H28A H 0.1616 0.3496 0.3413 0.049 Uiso 1 1 calc R
H28B H 0.0988 0.4406 0.3440 0.049 Uiso 1 1 calc R
C29 C 0.1808(3) 0.4250(2) 0.1942(3) 0.0415(8) Uani 1 1 d .
C30 C 0.1822(3) 0.3523(3) 0.1420(3) 0.0503(9) Uani 1 1 d .
H30A H 0.2294 0.3746 0.0667 0.075 Uiso 1 1 calc R
H30B H 0.1138 0.3419 0.1533 0.075 Uiso 1 1 calc R
H30C H 0.2043 0.2940 0.1727 0.075 Uiso 1 1 calc R
C31 C 0.1412(3) 0.5152(3) 0.1511(3) 0.0476(9) Uani 1 1 d .
H31A H 0.1412 0.5615 0.1845 0.071 Uiso 1 1 calc R
H31B H 0.0718 0.5029 0.1660 0.071 Uiso 1 1 calc R
H31C H 0.1853 0.5388 0.0753 0.071 Uiso 1 1 calc R
C32 C 0.0768(3) 0.1840(2) 0.4460(3) 0.0408(8) Uani 1 1 d .
C33 C 0.7792(6) 0.5815(5) 0.3238(7) 0.097(2) Uani 1 1 d .
H33A H 0.7221 0.5572 0.3956 0.116 Uiso 1 1 calc R
H33B H 0.7775 0.5460 0.2795 0.116 Uiso 1 1 calc R
C34 C 0.7702(6) 0.6816(4) 0.2808(6) 0.090(2) Uani 1 1 d .
H34A H 0.7665 0.6928 0.2154 0.109 Uiso 1 1 calc R
H34B H 0.7082 0.7035 0.3319 0.109 Uiso 1 1 calc R
C35 C 0.8619(5) 0.7302(4) 0.2599(6) 0.0804(16) Uani 1 1 d .
H35A H 0.9042 0.7609 0.1841 0.097 Uiso 1 1 calc R
H35B H 0.8436 0.7774 0.2981 0.097 Uiso 1 1 calc R
C36 C 0.9151(7) 0.6565(5) 0.2980(9) 0.116(3) Uani 1 1 d .
H36A H 0.9866 0.6598 0.2426 0.140 Uiso 1 1 calc R
H36B H 0.9151 0.6661 0.3593 0.140 Uiso 1 1 calc R
C37 C 0.4401(8) 0.9781(7) 0.1501(10) 0.164(3) Uani 1 1 d DU
H37A H 0.4243 0.9867 0.0923 0.196 Uiso 1 1 calc R
H37B H 0.3794 0.9913 0.2103 0.196 Uiso 1 1 calc R
C38 C 0.4685(9) 0.8841(6) 0.1801(8) 0.143(3) Uani 1 1 d DU
H38A H 0.4086 0.8407 0.2325 0.172 Uiso 1 1 calc R
H38B H 0.5094 0.8604 0.1189 0.172 Uiso 1 1 calc R
C39 C 0.5279(10) 0.9014(7) 0.2241(10) 0.169(3) Uani 1 1 d DU
H39A H 0.4839 0.8983 0.2987 0.203 Uiso 1 1 calc R
H39B H 0.5795 0.8548 0.2190 0.203 Uiso 1 1 calc R
C40 C 0.5753(10) 0.9911(7) 0.1656(10) 0.164(3) Uani 1 1 d DU
H40A H 0.5757 1.0246 0.2122 0.197 Uiso 1 1 calc R
H40B H 0.6464 0.9874 0.1127 0.197 Uiso 1 1 calc R
C45 C 0.8078(5) 0.9020(4) 0.8878(6) 0.140(3) Uani 1 1 d GU
H45 H 0.7760 0.8677 0.8663 0.168 Uiso 1 1 calc R
C46 C 0.8662(5) 0.9836(4) 0.8186(4) 0.107(2) Uani 1 1 d GU
H46 H 0.8745 1.0050 0.7497 0.129 Uiso 1 1 calc R
C47 C 0.9126(5) 1.0337(4) 0.8500(5) 0.121(2) Uani 1 1 d GU
H47 H 0.9526 1.0895 0.8027 0.145 Uiso 1 1 calc R
C48 C 0.9006(6) 1.0023(5) 0.9507(6) 0.153(3) Uani 1 1 d GU
H48 H 0.9323 1.0366 0.9722 0.184 Uiso 1 1 calc R
C49 C 0.8421(7) 0.9207(6) 1.0199(4) 0.173(3) Uani 1 1 d GU
H49 H 0.8338 0.8993 1.0888 0.208 Uiso 1 1 calc R
C50 C 0.7957(6) 0.8706(4) 0.9885(5) 0.171(3) Uani 1 1 d GU
H50 H 0.7557 0.8148 1.0358 0.206 Uiso 1 1 calc R
N1 N 0.2525(2) 0.6612(2) 0.2361(3) 0.0414(7) Uani 1 1 d .
N2 N 0.3317(3) 0.7174(2) 0.0697(3) 0.0468(8) Uani 1 1 d .
N3 N 0.3959(2) 0.2135(2) 0.4684(3) 0.0435(7) Uani 1 1 d .
N4 N 0.4347(2) 0.3619(2) 0.4051(3) 0.0404(7) Uani 1 1 d .
N5 N -0.0800(2) 0.2096(2) 0.4265(3) 0.0414(7) Uani 1 1 d .
N6 N 0.0246(2) 0.3303(2) 0.3544(2) 0.0377(6) Uani 1 1 d .
O1 O 0.49611(19) 0.59058(16) -0.0328(2) 0.0390(5) Uani 1 1 d .
O2 O 0.4621(2) 0.49462(18) 0.2152(2) 0.0444(6) Uani 1 1 d .
O3 O 0.2790(2) 0.44301(17) 0.1754(2) 0.0461(6) Uani 1 1 d .
O4 O 0.8717(5) 0.5723(3) 0.3253(6) 0.127(2) Uani 1 1 d .
O5 O 0.5212(7) 1.0355(5) 0.1185(7) 0.165(3) Uani 1 1 d DU
S1 S 0.64961(9) 0.20890(8) 0.35543(11) 0.0628(3) Uani 1 1 d .
S2 S 0.57327(11) 0.29925(10) 0.52865(12) 0.0723(4) Uani 1 1 d .
S3 S 0.17299(8) 0.13841(7) 0.36114(8) 0.0481(3) Uani 1 1 d .
S4 S 0.04600(8) 0.17900(7) 0.56908(8) 0.0469(3) Uani 1 1 d .
Sc1 Sc 0.41057(5) 0.50348(4) 0.11890(5) 0.0362(2) Uani 1 1 d .
O6 O 0.9506(9) 1.2386(12) 1.0168(9) 0.287(5) Uani 1 1 d DU
C52 C 0.7972(11) 1.1526(14) 1.1076(11) 0.260(6) Uani 1 1 d DU
H52A H 0.7324 1.1744 1.1545 0.312 Uiso 1 1 calc R
H52B H 0.7826 1.1024 1.0860 0.312 Uiso 1 1 calc R
C53 C 0.8584(12) 1.1226(15) 1.1562(12) 0.260(6) Uani 1 1 d DU
H53A H 0.8907 1.0653 1.1399 0.312 Uiso 1 1 calc R
H53B H 0.8157 1.1081 1.2331 0.312 Uiso 1 1 calc R
C54 C 0.9353(13) 1.1939(15) 1.1193(11) 0.274(6) Uani 1 1 d DU
H54A H 0.9112 1.2371 1.1629 0.329 Uiso 1 1 calc R
H54B H 0.9982 1.1673 1.1181 0.329 Uiso 1 1 calc R
C51 C 0.8597(12) 1.2270(15) 1.0190(13) 0.276(6) Uani 1 1 d DU
H51A H 0.8733 1.2136 0.9541 0.331 Uiso 1 1 calc R
H51B H 0.8237 1.2851 1.0221 0.331 Uiso 1 1 calc R
C56 C 0.0267(14) 0.4089(10) 0.9911(15) 0.414(13) Uani 1 1 d DU
H56 H 0.0450 0.3484 0.9847 0.497 Uiso 1 1 calc R
C55 C -0.0652(11) 0.4227(12) 1.0736(12) 0.410(13) Uani 1 1 d DU
H55 H -0.1105 0.3709 1.1244 0.492 Uiso 1 1 calc R
C57 C 0.0908(10) 0.4875(15) 0.9184(11) 0.426(13) Uani 1 1 d DU
H57 H 0.1535 0.4797 0.8617 0.511 Uiso 1 1 calc R

loop_
_atom_site_aniso_label
_atom_site_aniso_U_11
_atom_site_aniso_U_22
_atom_site_aniso_U_33
_atom_site_aniso_U_23
_atom_site_aniso_U_13
_atom_site_aniso_U_12
C1 0.055(3) 0.060(2) 0.055(3) -0.023(2) -0.028(2) 0.008(2)
C2 0.047(2) 0.046(2) 0.044(2) -0.0169(17) -0.0131(18) 0.0009(17)
C3 0.0396(19) 0.0356(17) 0.0411(19) -0.0139(15) -0.0143(16) 0.0037(14)
C4 0.053(2) 0.041(2) 0.050(2) -0.0198(18) -0.018(2) 0.0153(17)
C5 0.057(3) 0.044(2) 0.053(3) -0.0158(19) -0.018(2) 0.0194(19)
C6 0.040(2) 0.0355(18) 0.044(2) -0.0107(15) -0.0160(17) 0.0010(14)
C7 0.050(2) 0.0395(19) 0.044(2) -0.0078(16) -0.0144(18) 0.0125(17)
C8 0.043(2) 0.0311(17) 0.042(2) -0.0086(15) -0.0119(17) 0.0059(14)
C9 0.051(2) 0.0334(18) 0.045(2) -0.0062(16) -0.0151(18) 0.0064(16)
C10 0.052(2) 0.0320(18) 0.056(2) -0.0155(17) -0.0162(19) 0.0017(16)
C11 0.076(3) 0.043(2) 0.068(3) -0.003(2) -0.035(3) -0.006(2)
C12 0.061(3) 0.043(2) 0.083(3) -0.023(2) -0.040(3) 0.0115(19)
C13 0.054(2) 0.0360(19) 0.074(3) -0.0105(19) -0.038(2) 0.0041(17)
C14 0.0373(19) 0.045(2) 0.049(2) -0.0095(17) -0.0222(17) -0.0007(15)
C15 0.038(2) 0.045(2) 0.046(2) -0.0125(17) -0.0209(17) 0.0078(16)
C16 0.045(2) 0.0405(19) 0.046(2) -0.0119(16) -0.0244(18) 0.0011(15)
C17 0.050(2) 0.0391(19) 0.066(3) -0.0079(18) -0.036(2) 0.0002(17)
C18 0.049(2) 0.0379(19) 0.051(2) -0.0133(17) -0.0246(19) 0.0016(16)
C19 0.042(2) 0.043(2) 0.049(2) -0.0089(17) -0.0215(18) -0.0001(16)
C20 0.044(2) 0.058(2) 0.058(3) -0.013(2) -0.020(2) 0.0034(19)
C21 0.053(3) 0.048(2) 0.064(3) -0.003(2) -0.029(2) -0.0083(19)
C22 0.054(3) 0.0364(19) 0.058(3) -0.0092(18) -0.015(2) -0.0044(17)
C23 0.063(3) 0.0372(19) 0.069(3) -0.0190(19) -0.034(2) 0.0013(18)
C24 0.043(2) 0.0297(17) 0.056(2) -0.0074(16) -0.0246(19) -0.0010(15)
C25 0.043(2) 0.0376(18) 0.057(2) -0.0104(17) -0.0262(19) 0.0025(15)
C26 0.0386(19) 0.0339(17) 0.047(2) -0.0084(15) -0.0180(17) 0.0014(14)
C27 0.0373(19) 0.0342(17) 0.0407(19) -0.0131(15) -0.0158(16) 0.0014(14)
C28 0.0374(19) 0.0344(17) 0.047(2) -0.0118(15) -0.0174(17) -0.0017(14)
C29 0.039(2) 0.0341(17) 0.046(2) -0.0111(15) -0.0171(17) 0.0008(14)
C30 0.053(2) 0.045(2) 0.048(2) -0.0163(18) -0.0183(19) 0.0028(17)
C31 0.044(2) 0.042(2) 0.049(2) -0.0081(17) -0.0188(18) 0.0015(16)
C32 0.0370(19) 0.0326(17) 0.051(2) -0.0113(15) -0.0199(17) 0.0000(14)
C33 0.090(5) 0.069(4) 0.130(6) -0.033(4) -0.051(5) 0.014(3)
C34 0.112(5) 0.068(3) 0.127(6) -0.030(4) -0.085(5) 0.013(3)
C35 0.088(4) 0.067(3) 0.093(4) -0.024(3) -0.050(4) 0.010(3)
C36 0.125(6) 0.081(4) 0.215(10) -0.078(6) -0.123(7) 0.042(4)
C37 0.169(7) 0.130(5) 0.136(6) 0.003(5) -0.051(5) -0.017(5)
C38 0.183(7) 0.098(4) 0.116(5) -0.048(4) -0.030(5) -0.037(5)
C39 0.185(8) 0.124(6) 0.154(7) 0.010(5) -0.070(5) -0.027(5)
C40 0.203(7) 0.116(6) 0.163(7) -0.016(5) -0.088(5) -0.030(5)
C45 0.205(7) 0.107(5) 0.119(5) -0.046(4) -0.079(5) 0.007(5)
C46 0.145(6) 0.089(4) 0.108(4) -0.042(3) -0.071(4) 0.027(4)
C47 0.147(6) 0.110(5) 0.124(5) -0.038(4) -0.083(5) 0.035(4)
C48 0.203(7) 0.150(6) 0.136(6) -0.040(5) -0.106(5) 0.029(5)
C49 0.236(8) 0.169(7) 0.123(6) -0.022(5) -0.105(6) 0.019(6)
C50 0.231(8) 0.143(6) 0.125(5) -0.020(5) -0.084(6) 0.005(6)
N1 0.0415(17) 0.0345(15) 0.0450(18) -0.0141(13) -0.0176(14) 0.0054(12)
N2 0.0436(18) 0.0394(16) 0.0452(18) -0.0123(14) -0.0136(15) 0.0106(13)
N3 0.0397(17) 0.0396(16) 0.0522(19) -0.0099(14) -0.0244(15) 0.0002(13)
N4 0.0415(17) 0.0373(15) 0.0437(17) -0.0123(13) -0.0213(14) 0.0036(13)
N5 0.0387(17) 0.0344(15) 0.0500(18) -0.0090(13) -0.0217(15) -0.0012(12)
N6 0.0352(16) 0.0326(14) 0.0411(16) -0.0112(12) -0.0146(13) 0.0008(12)
O1 0.0380(13) 0.0299(12) 0.0405(13) -0.0093(10) -0.0132(11) 0.0031(10)
O2 0.0432(15) 0.0413(13) 0.0441(14) -0.0097(11) -0.0190(12) 0.0019(11)
O3 0.0348(13) 0.0361(13) 0.0543(16) -0.0092(12) -0.0134(12) 0.0000(10)
O4 0.152(5) 0.062(3) 0.214(7) -0.034(3) -0.132(5) 0.029(3)
O5 0.195(6) 0.090(4) 0.168(6) 0.003(4) -0.074(5) -0.011(4)
S1 0.0497(6) 0.0545(6) 0.0864(9) -0.0233(6) -0.0345(6) 0.0129(5)
S2 0.0793(9) 0.0792(8) 0.0887(9) -0.0285(7) -0.0615(8) 0.0082(7)
S3 0.0469(6) 0.0433(5) 0.0494(6) -0.0153(4) -0.0200(5) 0.0117(4)
S4 0.0463(5) 0.0486(5) 0.0467(5) -0.0158(4) -0.0225(4) 0.0069(4)
Sc1 0.0336(4) 0.0305(3) 0.0366(4) -0.0091(3) -0.0115(3) 0.0029(3)
O6 0.181(7) 0.471(15) 0.167(6) -0.013(8) -0.097(6) 0.019(9)
C52 0.167(8) 0.453(16) 0.130(7) -0.022(9) -0.089(6) 0.045(9)
C53 0.158(8) 0.456(16) 0.142(7) -0.034(8) -0.086(7) 0.032(9)
C54 0.169(8) 0.462(16) 0.151(7) -0.016(9) -0.089(7) 0.024(9)
C51 0.170(8) 0.464(16) 0.162(7) -0.015(9) -0.099(7) 0.019(10)
C56 0.134(9) 0.97(4) 0.250(15) -0.33(2) -0.097(9) 0.068(17)
C55 0.136(9) 0.97(4) 0.244(15) -0.33(2) -0.099(9) 0.068(17)
C57 0.139(10) 0.97(4) 0.261(15) -0.32(2) -0.090(10) 0.069(18)

loop_
_atom_type_symbol
_atom_type_description
_atom_type_scat_dispersion_real
_atom_type_scat_dispersion_imag
_atom_type_scat_source
C C 0.0181 0.0091 'International Tables Vol C Tables 4.2.6.8 and 6.1.1.4'
H H 0.0000 0.0000 'International Tables Vol C Tables 4.2.6.8 and 6.1.1.4'
N N 0.0311 0.0180 'International Tables Vol C Tables 4.2.6.8 and 6.1.1.4'
O O 0.0492 0.0322 'International Tables Vol C Tables 4.2.6.8 and 6.1.1.4'
S S 0.3331 0.5567 'International Tables Vol C Tables 4.2.6.8 and 6.1.1.4'
Sc Sc 0.3119 1.5331 'International Tables Vol C Tables 4.2.6.8 and 6.1.1.4'

loop_
_geom_angle_atom_site_label_1
_geom_angle_atom_site_label_2
_geom_angle_atom_site_label_3
_geom_angle
_geom_angle_site_symmetry_1
_geom_angle_site_symmetry_3
C3 C1 H1A 109.5 . .
C3 C1 H1B 109.5 . .
H1A C1 H1B 109.5 . .
C3 C1 H1C 109.5 . .
H1A C1 H1C 109.5 . .
H1B C1 H1C 109.5 . .
C3 C2 H2A 109.5 . .
C3 C2 H2B 109.5 . .
H2A C2 H2B 109.5 . .
C3 C2 H2C 109.5 . .
H2A C2 H2C 109.5 . .
H2B C2 H2C 109.5 . .
N1 C3 C1 109.8(3) . .
N1 C3 C2 111.8(3) . .
C1 C3 C2 111.5(3) . .
N1 C3 H3 107.8 . .
C1 C3 H3 107.8 . .
C2 C3 H3 107.8 . .
C5 C4 N1 106.2(3) . .
C5 C4 H4 126.9 . .
N1 C4 H4 126.9 . .
C4 C5 N2 106.9(4) . .
C4 C5 H5 126.5 . .
N2 C5 H5 126.5 . .
N1 C6 N2 103.9(3) . .
N1 C6 Sc1 132.4(3) . .
N2 C6 Sc1 123.6(3) . .
N2 C7 C8 114.1(3) . .
N2 C7 H7A 108.7 . .
C8 C7 H7A 108.7 . .
N2 C7 H7B 108.7 . .
C8 C7 H7B 108.7 . .
H7A C7 H7B 107.6 . .
O1 C8 C9 110.4(3) . .
O1 C8 C10 109.7(3) . .
C9 C8 C10 110.1(3) . .
O1 C8 C7 110.1(3) . .
C9 C8 C7 105.9(3) . .
C10 C8 C7 110.5(3) . .
C8 C9 H9A 109.5 . .
C8 C9 H9B 109.5 . .
H9A C9 H9B 109.5 . .
C8 C9 H9C 109.5 . .
H9A C9 H9C 109.5 . .
H9B C9 H9C 109.5 . .
C8 C10 H10A 109.5 . .
C8 C10 H10B 109.5 . .
H10A C10 H10B 109.5 . .
C8 C10 H10C 109.5 . .
H10A C10 H10C 109.5 . .
H10B C10 H10C 109.5 . .
C13 C11 H11A 109.5 . .
C13 C11 H11B 109.5 . .
H11A C11 H11B 109.5 . .
C13 C11 H11C 109.5 . .
H11A C11 H11C 109.5 . .
H11B C11 H11C 109.5 . .
C13 C12 H12A 109.5 . .
C13 C12 H12B 109.5 . .
H12A C12 H12B 109.5 . .
C13 C12 H12C 109.5 . .
H12A C12 H12C 109.5 . .
H12B C12 H12C 109.5 . .
N3 C13 C11 110.4(4) . .
N3 C13 C12 108.8(4) . .
C11 C13 C12 113.0(4) . .
N3 C13 H13 108.2 . .
C11 C13 H13 108.2 . .
C12 C13 H13 108.2 . .
C15 C14 N3 107.1(3) . .
C15 C14 H14 126.5 . .
N3 C14 H14 126.5 . .
C14 C15 N4 108.3(3) . .
C14 C15 H15 125.9 . .
N4 C15 H15 125.9 . .
N3 C16 N4 107.3(3) . .
N3 C16 C17 125.6(3) . .
N4 C16 C17 127.1(3) . .
C16 C17 S1 115.8(3) . .
C16 C17 S2 115.0(3) . .
S1 C17 S2 129.2(3) . .
N4 C18 C19 113.3(3) . .
N4 C18 H18A 108.9 . .
C19 C18 H18A 108.9 . .
N4 C18 H18B 108.9 . .
C19 C18 H18B 108.9 . .
H18A C18 H18B 107.7 . .
O2 C19 C20 110.2(3) . .
O2 C19 C18 109.6(3) . .
C20 C19 C18 110.9(3) . .
O2 C19 C21 110.0(3) . .
C20 C19 C21 109.1(4) . .
C18 C19 C21 107.0(3) . .
C19 C20 H20A 109.5 . .
C19 C20 H20B 109.5 . .
H20A C20 H20B 109.5 . .
C19 C20 H20C 109.5 . .
H20A C20 H20C 109.5 . .
H20B C20 H20C 109.5 . .
C19 C21 H21A 109.5 . .
C19 C21 H21B 109.5 . .
H21A C21 H21B 109.5 . .
C19 C21 H21C 109.5 . .
H21A C21 H21C 109.5 . .
H21B C21 H21C 109.5 . .
C24 C22 H22A 109.5 . .
C24 C22 H22B 109.5 . .
H22A C22 H22B 109.5 . .
C24 C22 H22C 109.5 . .
H22A C22 H22C 109.5 . .
H22B C22 H22C 109.5 . .
C24 C23 H23A 109.5 . .
C24 C23 H23B 109.5 . .
H23A C23 H23B 109.5 . .
C24 C23 H23C 109.5 . .
H23A C23 H23C 109.5 . .
H23B C23 H23C 109.5 . .
N5 C24 C22 109.6(3) . .
N5 C24 C23 108.6(3) . .
C22 C24 C23 113.1(4) . .
N5 C24 H24 108.5 . .
C22 C24 H24 108.5 . .
C23 C24 H24 108.5 . .
C26 C25 N5 106.9(3) . .
C26 C25 H25 126.6 . .
N5 C25 H25 126.6 . .
C25 C26 N6 107.5(3) . .
C25 C26 H26 126.3 . .
N6 C26 H26 126.3 . .
N5 C27 N6 107.7(3) . .
N5 C27 C32 126.0(3) . .
N6 C27 C32 126.2(3) . .
N6 C28 C29 115.6(3) . .
N6 C28 H28A 108.4 . .
C29 C28 H28A 108.4 . .
N6 C28 H28B 108.4 . .
C29 C28 H28B 108.4 . .
H28A C28 H28B 107.5 . .
O3 C29 C30 110.0(3) . .
O3 C29 C31 109.5(3) . .
C30 C29 C31 110.1(3) . .
O3 C29 C28 104.4(3) . .
C30 C29 C28 110.9(3) . .
C31 C29 C28 111.9(3) . .
C29 C30 H30A 109.5 . .
C29 C30 H30B 109.5 . .
H30A C30 H30B 109.5 . .
C29 C30 H30C 109.5 . .
H30A C30 H30C 109.5 . .
H30B C30 H30C 109.5 . .
C29 C31 H31A 109.5 . .
C29 C31 H31B 109.5 . .
H31A C31 H31B 109.5 . .
C29 C31 H31C 109.5 . .
H31A C31 H31C 109.5 . .
H31B C31 H31C 109.5 . .
C27 C32 S3 116.4(3) . .
C27 C32 S4 114.3(3) . .
S3 C32 S4 129.3(2) . .
O4 C33 C34 107.8(6) . .
O4 C33 H33A 110.1 . .
C34 C33 H33A 110.1 . .
O4 C33 H33B 110.1 . .
C34 C33 H33B 110.1 . .
H33A C33 H33B 108.5 . .
C35 C34 C33 106.1(5) . .
C35 C34 H34A 110.5 . .
C33 C34 H34A 110.5 . .
C35 C34 H34B 110.5 . .
C33 C34 H34B 110.5 . .
H34A C34 H34B 108.7 . .
C36 C35 C34 104.0(5) . .
C36 C35 H35A 111.0 . .
C34 C35 H35A 111.0 . .
C36 C35 H35B 111.0 . .
C34 C35 H35B 111.0 . .
H35A C35 H35B 109.0 . .
O4 C36 C35 111.9(6) . .
O4 C36 H36A 109.2 . .
C35 C36 H36A 109.2 . .
O4 C36 H36B 109.2 . .
C35 C36 H36B 109.2 . .
H36A C36 H36B 107.9 . .
O5 C37 C38 106.4(8) . .
O5 C37 H37A 110.4 . .
C38 C37 H37A 110.4 . .
O5 C37 H37B 110.4 . .
C38 C37 H37B 110.4 . .
H37A C37 H37B 108.6 . .
C39 C38 C37 98.5(8) . .
C39 C38 H38A 112.1 . .
C37 C38 H38A 112.1 . .
C39 C38 H38B 112.1 . .
C37 C38 H38B 112.1 . .
H38A C38 H38B 109.7 . .
C40 C39 C38 106.3(9) . .
C40 C39 H39A 110.5 . .
C38 C39 H39A 110.5 . .
C40 C39 H39B 110.5 . .
C38 C39 H39B 110.5 . .
H39A C39 H39B 108.7 . .
O5 C40 C39 106.8(9) . .
O5 C40 H40A 110.4 . .
C39 C40 H40A 110.4 . .
O5 C40 H40B 110.4 . .
C39 C40 H40B 110.4 . .
H40A C40 H40B 108.6 . .
C46 C45 C50 120.0 . .
C46 C45 H45 120.0 . .
C50 C45 H45 120.0 . .
C45 C46 C47 120.0 . .
C45 C46 H46 120.0 . .
C47 C46 H46 120.0 . .
C48 C47 C46 120.0 . .
C48 C47 H47 120.0 . .
C46 C47 H47 120.0 . .
C47 C48 C49 120.0 . .
C47 C48 H48 120.0 . .
C49 C48 H48 120.0 . .
C48 C49 C50 120.0 . .
C48 C49 H49 120.0 . .
C50 C49 H49 120.0 . .
C49 C50 C45 120.0 . .
C49 C50 H50 120.0 . .
C45 C50 H50 120.0 . .
C6 N1 C4 112.0(3) . .
C6 N1 C3 123.3(3) . .
C4 N1 C3 124.6(3) . .
C6 N2 C5 110.9(3) . .
C6 N2 C7 124.3(3) . .
C5 N2 C7 124.7(3) . .
C16 N3 C14 108.9(3) . .
C16 N3 C13 126.1(3) . .
C14 N3 C13 125.0(3) . .
C16 N4 C15 108.4(3) . .
C16 N4 C18 126.8(3) . .
C15 N4 C18 124.8(3) . .
C27 N5 C25 109.3(3) . .
C27 N5 C24 125.0(3) . .
C25 N5 C24 125.7(3) . .
C27 N6 C26 108.7(3) . .
C27 N6 C28 124.1(3) . .
C26 N6 C28 127.2(3) . .
C8 O1 Sc1 128.8(2) . .
C8 O1 Sc1 127.2(2) . 2_665
Sc1 O1 Sc1 103.44(10) . 2_665
C19 O2 Sc1 156.3(3) . .
C29 O3 Sc1 161.6(2) . .
C36 O4 C33 109.6(5) . .
C40 O5 C37 108.3(8) . .
O3 Sc1 O2 117.33(12) . .
O3 Sc1 O1 126.02(12) . .
O2 Sc1 O1 116.25(11) . .
O3 Sc1 O1 98.85(11) . 2_665
O2 Sc1 O1 101.34(11) . 2_665
O1 Sc1 O1 76.56(10) . 2_665
O3 Sc1 C6 86.40(12) . .
O2 Sc1 C6 94.79(12) . .
O1 Sc1 C6 83.24(11) . .
O1 Sc1 C6 158.22(12) 2_665 .
O3 Sc1 Sc1 117.88(9) . 2_665
O2 Sc1 Sc1 113.84(9) . 2_665
O1 Sc1 Sc1 39.08(7) . 2_665
O1 Sc1 Sc1 37.49(7) 2_665 2_665
C6 Sc1 Sc1 121.89(10) . 2_665
C51 O6 C54 106.6(13) . .
C53 C52 C51 102.2(14) . .
C53 C52 H52A 111.3 . .
C51 C52 H52A 111.3 . .
C53 C52 H52B 111.3 . .
C51 C52 H52B 111.3 . .
H52A C52 H52B 109.2 . .
C52 C53 C54 109.7(16) . .
C52 C53 H53A 109.7 . .
C54 C53 H53A 109.7 . .
C52 C53 H53B 109.7 . .
C54 C53 H53B 109.7 . .
H53A C53 H53B 108.2 . .
O6 C54 C53 101.7(14) . .
O6 C54 H54A 111.4 . .
C53 C54 H54A 111.4 . .
O6 C54 H54B 111.4 . .
C53 C54 H54B 111.4 . .
H54A C54 H54B 109.3 . .
O6 C51 C52 110.5(13) . .
O6 C51 H51A 109.5 . .
C52 C51 H51A 109.5 . .
O6 C51 H51B 109.5 . .
C52 C51 H51B 109.5 . .
H51A C51 H51B 108.1 . .
C55 C56 C57 117.6(11) . .
C55 C56 H56 121.2 . .
C57 C56 H56 121.2 . .
C56 C55 C57 120.3(12) . 2_567
C56 C55 H55 119.8 . .
C57 C55 H55 119.8 2_567 .
C56 C57 C55 122.1(12) . 2_567
C56 C57 H57 119.0 . .
C55 C57 H57 119.0 2_567 .

loop_
_geom_bond_atom_site_label_1
_geom_bond_atom_site_label_2
_geom_bond_distance
_geom_bond_site_symmetry_2
C1 C3 1.513(6) .
C1 H1A 0.9800 .
C1 H1B 0.9800 .
C1 H1C 0.9800 .
C2 C3 1.517(6) .
C2 H2A 0.9800 .
C2 H2B 0.9800 .
C2 H2C 0.9800 .
C3 N1 1.471(5) .
C3 H3 1.0000 .
C4 C5 1.345(6) .
C4 N1 1.380(5) .
C4 H4 0.9500 .
C5 N2 1.389(5) .
C5 H5 0.9500 .
C6 N1 1.354(5) .
C6 N2 1.357(5) .
C6 Sc1 2.391(4) .
C7 N2 1.461(5) .
C7 C8 1.542(6) .
C7 H7A 0.9900 .
C7 H7B 0.9900 .
C8 O1 1.437(4) .
C8 C9 1.521(6) .
C8 C10 1.523(6) .
C9 H9A 0.9800 .
C9 H9B 0.9800 .
C9 H9C 0.9800 .
C10 H10A 0.9800 .
C10 H10B 0.9800 .
C10 H10C 0.9800 .
C11 C13 1.509(7) .
C11 H11A 0.9800 .
C11 H11B 0.9800 .
C11 H11C 0.9800 .
C12 C13 1.522(7) .
C12 H12A 0.9800 .
C12 H12B 0.9800 .
C12 H12C 0.9800 .
C13 N3 1.488(5) .
C13 H13 1.0000 .
C14 C15 1.333(6) .
C14 N3 1.382(5) .
C14 H14 0.9500 .
C15 N4 1.373(5) .
C15 H15 0.9500 .
C16 N3 1.344(5) .
C16 N4 1.349(5) .
C16 C17 1.478(6) .
C17 S1 1.667(5) .
C17 S2 1.669(5) .
C18 N4 1.471(5) .
C18 C19 1.534(6) .
C18 H18A 0.9900 .
C18 H18B 0.9900 .
C19 O2 1.392(5) .
C19 C20 1.530(6) .
C19 C21 1.537(6) .
C20 H20A 0.9800 .
C20 H20B 0.9800 .
C20 H20C 0.9800 .
C21 H21A 0.9800 .
C21 H21B 0.9800 .
C21 H21C 0.9800 .
C22 C24 1.513(6) .
C22 H22A 0.9800 .
C22 H22B 0.9800 .
C22 H22C 0.9800 .
C23 C24 1.522(6) .
C23 H23A 0.9800 .
C23 H23B 0.9800 .
C23 H23C 0.9800 .
C24 N5 1.489(5) .
C24 H24 1.0000 .
C25 C26 1.345(5) .
C25 N5 1.384(5) .
C25 H25 0.9500 .
C26 N6 1.376(5) .
C26 H26 0.9500 .
C27 N5 1.327(5) .
C27 N6 1.348(5) .
C27 C32 1.484(5) .
C28 N6 1.471(5) .
C28 C29 1.545(5) .
C28 H28A 0.9900 .
C28 H28B 0.9900 .
C29 O3 1.401(5) .
C29 C30 1.529(5) .
C29 C31 1.532(5) .
C30 H30A 0.9800 .
C30 H30B 0.9800 .
C30 H30C 0.9800 .
C31 H31A 0.9800 .
C31 H31B 0.9800 .
C31 H31C 0.9800 .
C32 S3 1.668(4) .
C32 S4 1.681(4) .
C33 O4 1.399(9) .
C33 C34 1.481(9) .
C33 H33A 0.9900 .
C33 H33B 0.9900 .
C34 C35 1.473(9) .
C34 H34A 0.9900 .
C34 H34B 0.9900 .
C35 C36 1.459(9) .
C35 H35A 0.9900 .
C35 H35B 0.9900 .
C36 O4 1.338(9) .
C36 H36A 0.9900 .
C36 H36B 0.9900 .
C37 O5 1.362(8) .
C37 C38 1.450(8) .
C37 H37A 0.9900 .
C37 H37B 0.9900 .
C38 C39 1.433(9) .
C38 H38A 0.9900 .
C38 H38B 0.9900 .
C39 C40 1.407(8) .
C39 H39A 0.9900 .
C39 H39B 0.9900 .
C40 O5 1.349(8) .
C40 H40A 0.9900 .
C40 H40B 0.9900 .
C45 C46 1.3900 .
C45 C50 1.3900 .
C45 H45 0.9500 .
C46 C47 1.3900 .
C46 H46 0.9500 .
C47 C48 1.3900 .
C47 H47 0.9500 .
C48 C49 1.3900 .
C48 H48 0.9500 .
C49 C50 1.3900 .
C49 H49 0.9500 .
C50 H50 0.9500 .
O1 Sc1 2.087(3) .
O1 Sc1 2.162(2) 2_665
O2 Sc1 1.939(3) .
O3 Sc1 1.927(3) .
Sc1 O1 2.162(2) 2_665
Sc1 Sc1 3.3360(14) 2_665
O6 C51 1.381(9) .
O6 C54 1.417(9) .
C52 C53 1.413(9) .
C52 C51 1.426(10) .
C52 H52A 0.9900 .
C52 H52B 0.9900 .
C53 C54 1.434(10) .
C53 H53A 0.9900 .
C53 H53B 0.9900 .
C54 H54A 0.9900 .
C54 H54B 0.9900 .
C51 H51A 0.9900 .
C51 H51B 0.9900 .
C56 C55 1.3998(11) .
C56 C57 1.3998(11) .
C56 H56 0.9500 .
C55 C57 1.3999(8) 2_567
C55 H55 0.9500 .
C57 C55 1.3999(8) 2_567
C57 H57 0.9500 .

loop_
_geom_torsion_atom_site_label_1
_geom_torsion_atom_site_label_2
_geom_torsion_atom_site_label_3
_geom_torsion_atom_site_label_4
_geom_torsion
_geom_torsion_site_symmetry_1
_geom_torsion_site_symmetry_4
N1 C4 C5 N2 0.7(5) . .
N2 C7 C8 O1 71.9(4) . .
N2 C7 C8 C9 -168.7(3) . .
N2 C7 C8 C10 -49.5(5) . .
N3 C14 C15 N4 -0.4(5) . .
N3 C16 C17 S1 69.8(5) . .
N4 C16 C17 S1 -111.8(4) . .
N3 C16 C17 S2 -110.0(4) . .
N4 C16 C17 S2 68.4(5) . .
N4 C18 C19 O2 53.8(4) . .
N4 C18 C19 C20 -68.0(4) . .
N4 C18 C19 C21 173.1(3) . .
N5 C25 C26 N6 0.2(4) . .
N6 C28 C29 O3 -157.5(3) . .
N6 C28 C29 C30 -39.1(4) . .
N6 C28 C29 C31 84.2(4) . .
N5 C27 C32 S3 98.8(4) . .
N6 C27 C32 S3 -85.7(4) . .
N5 C27 C32 S4 -82.8(4) . .
N6 C27 C32 S4 92.7(4) . .
O4 C33 C34 C35 -1.4(9) . .
C33 C34 C35 C36 -3.4(9) . .
C34 C35 C36 O4 7.7(10) . .
O5 C37 C38 C39 35.6(13) . .
C37 C38 C39 C40 -33.5(14) . .
C38 C39 C40 O5 20.6(16) . .
C50 C45 C46 C47 0.0 . .
C45 C46 C47 C48 0.0 . .
C46 C47 C48 C49 0.0 . .
C47 C48 C49 C50 0.0 . .
C48 C49 C50 C45 0.0 . .
C46 C45 C50 C49 0.0 . .
N2 C6 N1 C4 -0.2(4) . .
Sc1 C6 N1 C4 -176.8(3) . .
N2 C6 N1 C3 -177.3(3) . .
Sc1 C6 N1 C3 6.1(6) . .
C5 C4 N1 C6 -0.3(5) . .
C5 C4 N1 C3 176.8(4) . .
C1 C3 N1 C6 97.9(4) . .
C2 C3 N1 C6 -137.8(4) . .
C1 C3 N1 C4 -78.8(5) . .
C2 C3 N1 C4 45.5(5) . .
N1 C6 N2 C5 0.6(5) . .
Sc1 C6 N2 C5 177.6(3) . .
N1 C6 N2 C7 -177.4(4) . .
Sc1 C6 N2 C7 -0.5(6) . .
C4 C5 N2 C6 -0.8(5) . .
C4 C5 N2 C7 177.2(4) . .
C8 C7 N2 C6 -43.8(6) . .
C8 C7 N2 C5 138.4(4) . .
N4 C16 N3 C14 -0.5(4) . .
C17 C16 N3 C14 178.2(4) . .
N4 C16 N3 C13 -178.0(4) . .
C17 C16 N3 C13 0.7(7) . .
C15 C14 N3 C16 0.6(5) . .
C15 C14 N3 C13 178.1(4) . .
C11 C13 N3 C16 120.4(5) . .
C12 C13 N3 C16 -115.0(4) . .
C11 C13 N3 C14 -56.7(5) . .
C12 C13 N3 C14 67.9(5) . .
N3 C16 N4 C15 0.2(4) . .
C17 C16 N4 C15 -178.4(4) . .
N3 C16 N4 C18 179.7(3) . .
C17 C16 N4 C18 1.1(7) . .
C14 C15 N4 C16 0.1(5) . .
C14 C15 N4 C18 -179.4(4) . .
C19 C18 N4 C16 103.7(4) . .
C19 C18 N4 C15 -76.9(5) . .
N6 C27 N5 C25 -0.6(4) . .
C32 C27 N5 C25 175.7(4) . .
N6 C27 N5 C24 177.7(3) . .
C32 C27 N5 C24 -6.0(6) . .
C26 C25 N5 C27 0.2(5) . .
C26 C25 N5 C24 -178.1(4) . .
C22 C24 N5 C27 122.4(4) . .
C23 C24 N5 C27 -113.6(4) . .
C22 C24 N5 C25 -59.6(5) . .
C23 C24 N5 C25 64.4(5) . .
N5 C27 N6 C26 0.7(4) . .
C32 C27 N6 C26 -175.5(4) . .
N5 C27 N6 C28 -176.8(3) . .
C32 C27 N6 C28 7.0(6) . .
C25 C26 N6 C27 -0.6(4) . .
C25 C26 N6 C28 176.8(3) . .
C29 C28 N6 C27 115.2(4) . .
C29 C28 N6 C26 -61.7(5) . .
C9 C8 O1 Sc1 -173.2(2) . .
C10 C8 O1 Sc1 65.2(4) . .
C7 C8 O1 Sc1 -56.6(4) . .
C9 C8 O1 Sc1 16.6(4) . 2_665
C10 C8 O1 Sc1 -105.0(3) . 2_665
C7 C8 O1 Sc1 133.2(3) . 2_665
C20 C19 O2 Sc1 -42.7(7) . .
C18 C19 O2 Sc1 -165.0(5) . .
C21 C19 O2 Sc1 77.6(7) . .
C30 C29 O3 Sc1 104.9(8) . .
C31 C29 O3 Sc1 -16.2(10) . .
C28 C29 O3 Sc1 -136.1(7) . .
C35 C36 O4 C33 -9.0(11) . .
C34 C33 O4 C36 6.3(10) . .
C39 C40 O5 C37 2.9(16) . .
C38 C37 O5 C40 -25.1(14) . .
C29 O3 Sc1 O2 140.5(8) . .
C29 O3 Sc1 O1 -32.0(8) . .
C29 O3 Sc1 O1 -111.7(8) . 2_665
C29 O3 Sc1 C6 47.0(8) . .
C29 O3 Sc1 Sc1 -77.4(8) . 2_665
C19 O2 Sc1 O3 154.6(6) . .
C19 O2 Sc1 O1 -32.1(6) . .
C19 O2 Sc1 O1 48.4(6) . 2_665
C19 O2 Sc1 C6 -117.0(6) . .
C19 O2 Sc1 Sc1 11.1(6) . 2_665
C8 O1 Sc1 O3 96.8(3) . .
Sc1 O1 Sc1 O3 -91.25(14) 2_665 .
C8 O1 Sc1 O2 -75.8(3) . .
Sc1 O1 Sc1 O2 96.18(13) 2_665 .
C8 O1 Sc1 O1 -172.0(3) . 2_665
Sc1 O1 Sc1 O1 0.0 2_665 2_665
C8 O1 Sc1 C6 16.2(3) . .
Sc1 O1 Sc1 C6 -171.79(14) 2_665 .
C8 O1 Sc1 Sc1 -172.0(3) . 2_665
N1 C6 Sc1 O3 63.1(4) . .
N2 C6 Sc1 O3 -112.9(3) . .
N1 C6 Sc1 O2 -54.0(4) . .
N2 C6 Sc1 O2 130.0(3) . .
N1 C6 Sc1 O1 -169.9(4) . .
N2 C6 Sc1 O1 14.1(3) . .
N1 C6 Sc1 O1 168.1(3) . 2_665
N2 C6 Sc1 O1 -7.9(6) . 2_665
N1 C6 Sc1 Sc1 -176.0(3) . 2_665
N2 C6 Sc1 Sc1 8.0(4) . 2_665
C51 C52 C53 C54 19(2) . .
C51 O6 C54 C53 29(2) . .
C52 C53 C54 O6 -30(2) . .
C54 O6 C51 C52 -19(3) . .
C53 C52 C51 O6 0(3) . .
C57 C56 C55 C57 -0.02(17) . 2_567
C55 C56 C57 C55 0.02(17) . 2_567
